data_7706183
loop_
_publ_author_name
'Radoske, Thomas'
'Kloditz, Roger'
'Fichter, Sebastian'
'M\"arz, Juliane'
'Kaden, Peter'
'Patzschke, Michael'
'Schmidt, Moritz'
'Stumpf, Thorsten'
'Walter, Olaf'
'Ikeda-Ohno, Atsushi'

_publ_section_title
;
 Systematic comparison of the structure of homoleptic tetradentate
 N<sub>2</sub>O<sub>2</sub>-type Schiff base complexes of tetravalent
 f-elements (M(IV) = Ce, Th, U, Np, and Pu) in solid state and in
 solution.
;
_journal_issue 48
_journal_name_full 'Dalton transactions (Cambridge, England : 2003)'
_journal_page_first 17559
_journal_page_last 17570
_journal_paper_doi 10.1039/d0dt03405c
_journal_volume 49
_journal_year 2020
_chemical_formula_moiety '1(C34 H32 N4 O4 Pu)'
_chemical_formula_sum 'C34 H32 N4 O4 Pu'
_chemical_formula_weight 802.63
_space_group_crystal_system orthorhombic
_space_group_IT_number 50
_space_group_name_Hall '-P 2ab 2b'
_space_group_name_H-M_alt 'P b a n :2'
_atom_sites_solution_hydrogens geom
_audit_creation_date 2019-11-28
_audit_creation_method
;
Olex2 1.2
(compiled 2017.01.04 svn.r3372 for OlexSys, GUI svn.r5289)
;
_audit_update_record
;
2019-12-09 deposited with the CCDC.	2020-11-20 downloaded from the CCDC.
;
_cell_angle_alpha 90
_cell_angle_beta 90
_cell_angle_gamma 90
_cell_formula_units_Z 4
_cell_length_a 14.5910(8)
_cell_length_b 14.5959(8)
_cell_length_c 13.8205(7)
_cell_measurement_reflns_used 109
_cell_measurement_temperature 100
_cell_measurement_theta_max 20.7818
_cell_measurement_theta_min 2.9074
_cell_volume 2943.3(3)
_computing_molecular_graphics 'Olex2 (Dolomanov et al., 2009)'
_computing_publication_material 'Olex2 (Dolomanov et al., 2009)'
_computing_structure_refinement 'XL (Sheldrick, 2008)'
_computing_structure_solution 'ShelXS (Sheldrick, 2008)'
_diffrn_ambient_temperature 100
_diffrn_detector 'Bruker APEX2 area detector'
_diffrn_detector_area_resol_mean 7.9
_diffrn_detector_type 'CCD area detector'
_diffrn_measured_fraction_theta_full 0.997
_diffrn_measured_fraction_theta_max 0.997
_diffrn_measurement_device 'three-circle diffractometer'
_diffrn_measurement_device_type 'Bruker SMART APEX2 area detector'
_diffrn_measurement_method '\w and \f scans'
_diffrn_radiation_monochromator 'mirror optics'
_diffrn_radiation_probe x-ray
_diffrn_radiation_type MoK\a
_diffrn_radiation_wavelength 0.71073
_diffrn_reflns_av_R_equivalents 0.0335
_diffrn_reflns_av_unetI/netI 0.0110
_diffrn_reflns_Laue_measured_fraction_full 0.997
_diffrn_reflns_Laue_measured_fraction_max 0.997
_diffrn_reflns_limit_h_max 19
_diffrn_reflns_limit_h_min -19
_diffrn_reflns_limit_k_max 19
_diffrn_reflns_limit_k_min -19
_diffrn_reflns_limit_l_max 18
_diffrn_reflns_limit_l_min -18
_diffrn_reflns_number 69587
_diffrn_reflns_point_group_measured_fraction_full 0.997
_diffrn_reflns_point_group_measured_fraction_max 0.997
_diffrn_reflns_theta_full 25.242
_diffrn_reflns_theta_max 28.320
_diffrn_reflns_theta_min 2.948
_diffrn_source 'microfocus sealed X-ray tube'
_diffrn_source_type 'Incoatec I\ms'
_exptl_absorpt_coefficient_mu 2.286
_exptl_absorpt_correction_T_max 0.9999
_exptl_absorpt_correction_T_min 0.8833
_exptl_absorpt_correction_type multi-scan
_exptl_absorpt_process_details
;
SADABS-2016/2 (Bruker,2016/2) was used for absorption correction.
wR2(int) was 0.1078 before and 0.0372 after correction.
The Ratio of minimum to maximum transmission is 0.8834.
The \l/2 correction factor is Not present.
;
_exptl_crystal_colour 'clear orangish yellow'
_exptl_crystal_colour_lustre clear
_exptl_crystal_colour_modifier orangish
_exptl_crystal_colour_primary yellow
_exptl_crystal_density_diffrn 1.811
_exptl_crystal_description prism
_exptl_crystal_F_000 1560
_exptl_crystal_size_max 0.067
_exptl_crystal_size_mid 0.054
_exptl_crystal_size_min 0.051
_refine_diff_density_max 1.542
_refine_diff_density_min -0.481
_refine_diff_density_rms 0.102
_refine_ls_extinction_coef 0.00186(11)
_refine_ls_extinction_expression Fc^*^=kFc[1+0.001xFc^2^\l^3^/sin(2\q)]^-1/4^
_refine_ls_extinction_method 'SHELXL-2014/7 (Sheldrick 2014'
_refine_ls_goodness_of_fit_ref 1.288
_refine_ls_hydrogen_treatment constr
_refine_ls_matrix_type full
_refine_ls_number_parameters 224
_refine_ls_number_reflns 3664
_refine_ls_number_restraints 162
_refine_ls_restrained_S_all 1.266
_refine_ls_R_factor_all 0.0538
_refine_ls_R_factor_gt 0.0328
_refine_ls_shift/su_max 0.001
_refine_ls_shift/su_mean 0.000
_refine_ls_structure_factor_coef Fsqd
_refine_ls_weighting_details 'w=1/[\s^2^(Fo^2^)+21.3580P] where P=(Fo^2^+2Fc^2^)/3'
_refine_ls_weighting_scheme calc
_refine_ls_wR_factor_gt 0.0580
_refine_ls_wR_factor_ref 0.0652
_reflns_Friedel_coverage 0.000
_reflns_number_gt 1988
_reflns_number_total 3664
_reflns_threshold_expression 'I > 2\s(I)'
_cod_data_source_file d0dt03405c2.cif
_cod_data_source_block mo_pusp_151118_0ma
_cod_original_sg_symbol_H-M 'P b a n'
_cod_database_code 7706183
_shelx_shelxl_version_number 2014/7
_shelx_space_group_comment
;
The symmetry employed for this shelxl refinement is uniquely defined
by the following loop, which should always be used as a source of
symmetry information in preference to the above space-group names.
They are only intended as comments.
;
_olex2_refinement_description
;
1. Fixed Uiso
 At 1.2 times of:
  All C(H) groups, All C(H,H) groups, All C(H,H,H,H) groups
2. Rigid body (RIGU) restrains
 All non-hydrogen atoms
 with sigma for 1-2 distances of 0.004 and sigma for 1-3 distances of 0.004
3. Others
 Sof(H8BC)=Sof(H8BD)=Sof(C1A)=Sof(C2A)=Sof(H2A)=Sof(C3A)=Sof(H3A)=Sof(C4A)=
 Sof(H4A)=Sof(C5A)=Sof(H5A)=Sof(C6A)=Sof(N10A)=Sof(C7A)=Sof(H7A)=Sof(O1A)=1-
 FVAR(1)
 Sof(C1)=Sof(C6)=Sof(C5)=Sof(H5)=Sof(C4)=Sof(H4)=Sof(C3)=Sof(H3)=Sof(C2)=
 Sof(H2)=Sof(H8AA)=Sof(H8AB)=Sof(N1)=Sof(C7)=Sof(H7)=Sof(O1)=FVAR(1)
 Sof(H17C)=Sof(H17D)=Sof(C10A)=Sof(C11A)=Sof(H11A)=Sof(C12A)=Sof(H12A)=
 Sof(C13A)=Sof(H13A)=Sof(C14A)=Sof(H14A)=Sof(C15A)=Sof(N7A)=Sof(O2A)=Sof(C16A)=
 Sof(H16A)=1-FVAR(2)
 Sof(C10)=Sof(C15)=Sof(C14)=Sof(H14)=Sof(C13)=Sof(H13)=Sof(C12)=Sof(H12)=
 Sof(C11)=Sof(H11)=Sof(H17A)=Sof(H17B)=Sof(N2)=Sof(O2)=Sof(C16)=Sof(H16)=FVAR(2)
 Fixed Sof: H9A(0.5) H9B(0.5) H18A(0.5) H18B(0.5)
4.a Secondary CH2 refined with riding coordinates:
 C8(H8AA,H8AB), C8(H8BC,H8BD), C9(H9A,H9B), C17(H17A,H17B), C17(H17C,H17D),
 C18(H18A,H18B)
4.b Aromatic/amide H refined with riding coordinates:
 C5(H5), C4(H4), C3(H3), C2(H2), C7(H7), C14(H14), C13(H13), C12(H12),
 C11(H11), C16(H16), C2A(H2A), C3A(H3A), C4A(H4A), C5A(H5A), C7A(H7A),
 C11A(H11A), C12A(H12A), C13A(H13A), C14A(H14A), C16A(H16A)
4.c Fitted hexagon refined as free rotating group:
 C1(C6,C5,C4,C3,C2), C10(C15,C14,C13,C12,C11), C1A(C2A,C3A,C4A,C5A,C6A),
 C10A(C11A,C12A,C13A,C14A,C15A)
;
_olex2_submission_special_instructions 'No special instructions were received'

loop_
_space_group_symop_operation_xyz
'x, y, z'
'-x+1/2, -y+1/2, z'
'x, -y+1/2, -z'
'-x+1/2, y, -z'
'-x, -y, -z'
'x-1/2, y-1/2, -z'
'-x, y-1/2, z'
'x-1/2, -y, z'

loop_
_atom_site_label
_atom_site_type_symbol
_atom_site_fract_x
_atom_site_fract_y
_atom_site_fract_z
_atom_site_U_iso_or_equiv
_atom_site_adp_type
_atom_site_occupancy
_atom_site_site_symmetry_order
_atom_site_calc_flag
_atom_site_refinement_flags_posn
_atom_site_refinement_flags_adp
_atom_site_refinement_flags_occupancy
_atom_site_disorder_assembly
_atom_site_disorder_group
Pu1 Pu 0.2500 0.2500 0.0000 0.00904(10) Uani 1 4 d S TU P . .
C1 C 0.0542(4) 0.2449(6) -0.1204(10) 0.015(4) Uani 0.620(8) 1 d . U . A 1
C6 C 0.0378(5) 0.3382(5) -0.1306(9) 0.022(3) Uani 0.620(8) 1 d G U . A 1
C5 C -0.0496(6) 0.3691(5) -0.1536(8) 0.028(3) Uani 0.620(8) 1 d G U . A 1
H5 H -0.0609 0.4329 -0.1605 0.034 Uiso 0.620(8) 1 calc R . . A 1
C4 C -0.1206(5) 0.3067(6) -0.1664(11) 0.034(4) Uani 0.620(8) 1 d G U . A 1
H4 H -0.1804 0.3279 -0.1821 0.041 Uiso 0.620(8) 1 calc R . . A 1
C3 C -0.1042(5) 0.2134(6) -0.1562(10) 0.030(4) Uani 0.620(8) 1 d G U . A 1
H3 H -0.1527 0.1708 -0.1649 0.036 Uiso 0.620(8) 1 calc R . . A 1
C2 C -0.0167(6) 0.1825(5) -0.1332(8) 0.027(3) Uani 0.620(8) 1 d G U . A 1
H2 H -0.0055 0.1187 -0.1263 0.032 Uiso 0.620(8) 1 calc R . . A 1
C8 C 0.2505(7) 0.4747(3) -0.0921(3) 0.0158(8) Uani 1 1 d . U . . .
H8AA H 0.2312 0.5136 -0.1471 0.019 Uiso 0.620(8) 1 calc R . . A 1
H8AB H 0.3138 0.4535 -0.1049 0.019 Uiso 0.620(8) 1 calc R . . A 1
H8BC H 0.1872 0.4540 -0.1059 0.019 Uiso 0.380(8) 1 calc R . . A 2
H8BD H 0.2707 0.5136 -0.1468 0.019 Uiso 0.380(8) 1 calc R . . A 2
C9 C 0.2500 0.5320(4) 0.0000 0.0153(12) Uani 1 2 d S TU P A .
H9A H 0.1952 0.5720 -0.0003 0.018 Uiso 0.5 1 calc R . . . .
H9B H 0.3048 0.5720 0.0003 0.018 Uiso 0.5 1 calc R . . . .
N1 N 0.1899(7) 0.3952(7) -0.0862(8) 0.016(2) Uani 0.620(8) 1 d . U . A 1
C7 C 0.1107(8) 0.4056(9) -0.1211(10) 0.019(3) Uani 0.620(8) 1 d . U . A 1
H7 H 0.0969 0.4653 -0.1443 0.023 Uiso 0.620(8) 1 calc R . . A 1
Pu2 Pu 0.2500 0.7500 0.5000 0.00912(10) Uani 1 4 d S TU P . .
C10 C 0.2546(6) 0.5544(4) 0.3806(9) 0.014(4) Uani 0.614(8) 1 d . U . B 1
C15 C 0.1614(5) 0.5384(5) 0.3687(8) 0.018(3) Uani 0.614(8) 1 d G U . B 1
C14 C 0.1304(4) 0.4513(6) 0.3446(8) 0.027(3) Uani 0.614(8) 1 d G U . B 1
H14 H 0.0667 0.4403 0.3365 0.032 Uiso 0.614(8) 1 calc R . . B 1
C13 C 0.1927(6) 0.3801(5) 0.3323(11) 0.031(4) Uani 0.614(8) 1 d G U . B 1
H13 H 0.1715 0.3206 0.3159 0.038 Uiso 0.614(8) 1 calc R . . B 1
C12 C 0.2859(5) 0.3961(5) 0.3442(11) 0.030(4) Uani 0.614(8) 1 d G U . B 1
H12 H 0.3285 0.3475 0.3358 0.036 Uiso 0.614(8) 1 calc R . . B 1
C11 C 0.3169(4) 0.4832(6) 0.3683(8) 0.027(3) Uani 0.614(8) 1 d G U . B 1
H11 H 0.3806 0.4942 0.3764 0.032 Uiso 0.614(8) 1 calc R . . B 1
C17 C 0.0251(3) 0.7506(7) 0.4078(3) 0.0154(8) Uani 1 1 d . U . . .
H17A H -0.0140 0.7315 0.3528 0.018 Uiso 0.614(8) 1 calc R . . B 1
H17B H 0.0463 0.8138 0.3950 0.018 Uiso 0.614(8) 1 calc R . . B 1
H17C H 0.0455 0.6873 0.3936 0.018 Uiso 0.386(8) 1 calc R . . B 2
H17D H -0.0137 0.7712 0.3532 0.018 Uiso 0.386(8) 1 calc R . . B 2
N2 N 0.1043(7) 0.6901(8) 0.4132(8) 0.018(3) Uani 0.614(8) 1 d . U . B 1
O2 O 0.2889(6) 0.6373(6) 0.4019(7) 0.018(2) Uani 0.614(8) 1 d . U . B 1
O1 O 0.1377(6) 0.2117(6) -0.0979(7) 0.020(2) Uani 0.620(8) 1 d . U . A 1
C18 C -0.0321(4) 0.7500 0.5000 0.0152(12) Uani 1 2 d S TU P B .
H18A H -0.0721 0.6952 0.4996 0.018 Uiso 0.5 1 calc R . . . .
H18B H -0.0721 0.8048 0.5004 0.018 Uiso 0.5 1 calc R . . . .
C16 C 0.0935(9) 0.6116(9) 0.3792(10) 0.020(3) Uani 0.614(8) 1 d . U . B 1
H16 H 0.0334 0.5975 0.3574 0.024 Uiso 0.614(8) 1 calc R . . B 1
C1A C 0.0534(7) 0.2558(8) -0.1186(14) 0.011(6) Uiso 0.380(8) 1 d . U . A 2
C2A C -0.0174(9) 0.3179(6) -0.1333(12) 0.011(4) Uiso 0.380(8) 1 d G U . A 2
H2A H -0.0067 0.3817 -0.1254 0.013 Uiso 0.380(8) 1 calc R . . A 2
C3A C -0.1040(8) 0.2867(7) -0.1595(14) 0.018(5) Uiso 0.380(8) 1 d G U . A 2
H3A H -0.1524 0.3291 -0.1695 0.022 Uiso 0.380(8) 1 calc R . . A 2
C4A C -0.1196(7) 0.1934(8) -0.1710(14) 0.012(4) Uiso 0.380(8) 1 d G U . A 2
H4A H -0.1787 0.1721 -0.1888 0.014 Uiso 0.380(8) 1 calc R . . A 2
C5A C -0.0487(8) 0.1313(6) -0.1563(9) 0.012(4) Uiso 0.380(8) 1 d G U . A 2
H5A H -0.0594 0.0675 -0.1642 0.015 Uiso 0.380(8) 1 calc R . . A 2
C6A C 0.0378(7) 0.1625(7) -0.1302(11) 0.004(4) Uiso 0.380(8) 1 d G U . A 2
N10A N 0.1900(10) 0.1046(10) -0.0859(10) 0.005(3) Uiso 0.380(8) 1 d . U . A 2
C7A C 0.1101(11) 0.0912(11) -0.1232(12) 0.004(4) Uiso 0.380(8) 1 d . U . A 2
H7A H 0.0967 0.0320 -0.1478 0.005 Uiso 0.380(8) 1 calc R . . A 2
O1A O 0.1370(8) 0.2871(9) -0.0989(8) 0.003(3) Uiso 0.380(8) 1 d . U . A 2
C10A C 0.2432(8) 0.5531(7) 0.3803(14) 0.015(7) Uiso 0.386(8) 1 d . U . B 2
C11A C 0.1809(6) 0.4827(9) 0.3642(11) 0.010(4) Uiso 0.386(8) 1 d G U . B 2
H11A H 0.1170 0.4939 0.3702 0.012 Uiso 0.386(8) 1 calc R . . B 2
C12A C 0.2121(7) 0.3958(8) 0.3394(14) 0.020(5) Uiso 0.386(8) 1 d G U . B 2
H12A H 0.1696 0.3477 0.3284 0.025 Uiso 0.386(8) 1 calc R . . B 2
C13A C 0.3056(8) 0.3794(7) 0.3307(15) 0.016(5) Uiso 0.386(8) 1 d G U . B 2
H13A H 0.3270 0.3201 0.3137 0.019 Uiso 0.386(8) 1 calc R . . B 2
C14A C 0.3679(6) 0.4499(8) 0.3467(10) 0.014(4) Uiso 0.386(8) 1 d G U . B 2
H14A H 0.4318 0.4387 0.3408 0.017 Uiso 0.386(8) 1 calc R . . B 2
C15A C 0.3366(7) 0.5368(7) 0.3715(12) 0.007(4) Uiso 0.386(8) 1 d G U . B 2
N7A N 0.3953(9) 0.6904(9) 0.4144(10) 0.001(3) Uiso 0.386(8) 1 d . U . B 2
O2A O 0.2136(9) 0.6373(8) 0.4012(8) 0.005(3) Uiso 0.386(8) 1 d . U . B 2
C16A C 0.4082(11) 0.6097(12) 0.3773(12) 0.007(4) Uiso 0.386(8) 1 d . U . B 2
H16A H 0.4672 0.5962 0.3521 0.008 Uiso 0.386(8) 1 calc R . . B 2

loop_
_atom_site_aniso_label
_atom_site_aniso_U_11
_atom_site_aniso_U_22
_atom_site_aniso_U_33
_atom_site_aniso_U_23
_atom_site_aniso_U_13
_atom_site_aniso_U_12
Pu1 0.00799(16) 0.00837(16) 0.01075(17) 0.000 0.000 0.000
C1 0.006(4) 0.028(5) 0.012(5) 0.001(4) 0.000(2) 0.004(3)
C6 0.015(4) 0.027(4) 0.024(6) 0.000(3) 0.001(3) 0.004(3)
C5 0.015(4) 0.034(5) 0.036(7) -0.001(4) -0.005(4) 0.006(3)
C4 0.010(4) 0.051(6) 0.042(9) -0.006(5) 0.000(4) -0.001(4)
C3 0.016(4) 0.046(6) 0.029(7) -0.003(5) 0.001(4) -0.006(4)
C2 0.020(4) 0.032(5) 0.030(7) 0.004(4) -0.001(3) -0.007(3)
C8 0.019(2) 0.0107(18) 0.017(2) -0.0009(16) 0.000(4) 0.002(4)
C9 0.017(3) 0.012(3) 0.017(3) 0.000 -0.003(6) 0.000
N1 0.016(3) 0.015(4) 0.016(4) -0.003(3) 0.003(3) 0.005(3)
C7 0.019(4) 0.021(5) 0.018(5) 0.002(4) 0.002(3) 0.004(3)
Pu2 0.00867(16) 0.00795(16) 0.01074(17) 0.000 0.000 0.000
C10 0.025(5) 0.007(4) 0.009(5) -0.001(2) -0.002(4) -0.005(3)
C15 0.023(4) 0.017(4) 0.016(5) 0.000(3) 0.002(3) -0.004(3)
C14 0.027(5) 0.018(4) 0.034(7) -0.007(4) 0.004(4) -0.006(3)
C13 0.044(6) 0.011(4) 0.039(8) -0.002(4) 0.010(5) 0.000(4)
C12 0.044(6) 0.016(4) 0.031(8) 0.001(4) 0.006(5) 0.005(4)
C11 0.027(5) 0.020(4) 0.033(7) -0.003(4) -0.001(4) 0.006(3)
C17 0.0108(18) 0.020(2) 0.015(2) 0.002(4) 0.0005(15) -0.003(4)
N2 0.012(4) 0.023(4) 0.018(5) 0.003(3) 0.003(3) -0.004(3)
O2 0.009(3) 0.013(3) 0.030(4) -0.009(3) -0.001(3) 0.000(2)
O1 0.010(3) 0.016(3) 0.034(5) 0.001(3) -0.008(3) -0.002(2)
C18 0.010(3) 0.018(3) 0.017(3) -0.001(6) 0.000 0.000
C16 0.016(4) 0.023(4) 0.020(6) 0.002(3) 0.001(3) -0.005(3)

loop_
_atom_type_symbol
_atom_type_description
_atom_type_scat_dispersion_real
_atom_type_scat_dispersion_imag
_atom_type_scat_source
C C 0.0033 0.0016 'International Tables Vol C Tables 4.2.6.8 and 6.1.1.4'
H H 0.0000 0.0000 'International Tables Vol C Tables 4.2.6.8 and 6.1.1.4'
N N 0.0061 0.0033 'International Tables Vol C Tables 4.2.6.8 and 6.1.1.4'
O O 0.0106 0.0060 'International Tables Vol C Tables 4.2.6.8 and 6.1.1.4'
Pu Pu -9.4100 4.3056 'International Tables Vol C Tables 4.2.6.8 and 6.1.1.4'

loop_
_geom_angle_atom_site_label_1
_geom_angle_atom_site_label_2
_geom_angle_atom_site_label_3
_geom_angle
_geom_angle_site_symmetry_1
_geom_angle_site_symmetry_3
_geom_angle_publ_flag
O1 Pu1 O1 104.0(5) 4 3 ?
O1 Pu1 O1 83.5(5) 3 . ?
O1 Pu1 O1 150.5(5) 4 . ?
O1 Pu1 O1 83.5(5) 4 2 ?
O1 Pu1 O1 150.5(5) 3 2 ?
O1 Pu1 O1 104.0(5) 2 . ?
N10A Pu1 N10A 69.6(6) . 4 ?
N10A Pu1 N10A 69.6(6) 3 2 ?
N10A Pu1 N10A 125.3(6) . 2 ?
N10A Pu1 N10A 140.4(6) 2 4 ?
N10A Pu1 N10A 140.4(6) . 3 ?
N10A Pu1 N10A 125.3(6) 3 4 ?
O1A Pu1 N10A 70.4(4) . . ?
O1A Pu1 N10A 137.6(5) . 4 ?
O1A Pu1 N10A 76.5(4) 4 3 ?
O1A Pu1 N10A 137.6(5) 4 . ?
O1A Pu1 N10A 76.5(4) 3 4 ?
O1A Pu1 N10A 80.2(4) 3 . ?
O1A Pu1 N10A 80.2(4) . 3 ?
O1A Pu1 N10A 80.2(4) 4 2 ?
O1A Pu1 N10A 70.4(4) 4 4 ?
O1A Pu1 N10A 137.6(5) 3 2 ?
O1A Pu1 N10A 80.2(4) 2 4 ?
O1A Pu1 N10A 70.4(4) 2 2 ?
O1A Pu1 N10A 76.5(4) 2 . ?
O1A Pu1 N10A 70.4(4) 3 3 ?
O1A Pu1 N10A 137.6(5) 2 3 ?
O1A Pu1 N10A 76.5(4) . 2 ?
O1A Pu1 O1A 103.5(6) . 2 ?
O1A Pu1 O1A 103.5(6) 4 3 ?
O1A Pu1 O1A 83.5(6) . 3 ?
O1A Pu1 O1A 83.5(6) 4 2 ?
O1A Pu1 O1A 151.6(7) 3 2 ?
O1A Pu1 O1A 151.6(7) . 4 ?
C6 C1 C2 120.0 . . ?
O1 C1 C6 122.1(7) . . ?
O1 C1 C2 117.9(7) . . ?
C1 C6 C7 121.8(8) . . ?
C5 C6 C1 120.0 . . ?
C5 C6 C7 118.2(8) . . ?
C6 C5 H5 120.0 . . ?
C4 C5 C6 120.0 . . ?
C4 C5 H5 120.0 . . ?
C5 C4 H4 120.0 . . ?
C3 C4 C5 120.0 . . ?
C3 C4 H4 120.0 . . ?
C4 C3 H3 120.0 . . ?
C4 C3 C2 120.0 . . ?
C2 C3 H3 120.0 . . ?
C1 C2 H2 120.0 . . ?
C3 C2 C1 120.0 . . ?
C3 C2 H2 120.0 . . ?
H8AA C8 H8AB 107.8 . . ?
H8BC C8 H8BD 107.8 . . ?
C9 C8 H8AA 109.0 . . ?
C9 C8 H8AB 109.0 . . ?
C9 C8 H8BC 109.0 . . ?
C9 C8 H8BD 109.0 . . ?
N1 C8 H8AA 109.0 . . ?
N1 C8 H8AB 109.0 . . ?
N1 C8 C9 112.7(6) . . ?
N10A C8 H8BC 109.0 2 . ?
N10A C8 H8BD 109.0 2 . ?
N10A C8 C9 113.1(7) 2 . ?
C8 C9 C8 113.4(5) . 4 ?
C8 C9 H9A 108.9 4 . ?
C8 C9 H9A 108.9 . . ?
C8 C9 H9B 108.9 . . ?
C8 C9 H9B 108.9 4 . ?
H9A C9 H9B 107.7 . . ?
C8 N1 Pu1 118.1(7) . . ?
C7 N1 Pu1 125.9(9) . . ?
C7 N1 C8 116.0(10) . . ?
C6 C7 H7 115.7 . . ?
N1 C7 C6 128.5(12) . . ?
N1 C7 H7 115.7 . . ?
O2 Pu2 O2 104.1(5) 2_565 . ?
O2 Pu2 O2 150.2(5) 3_566 . ?
O2 Pu2 O2 83.6(5) 4_556 . ?
O2 Pu2 O2 83.6(5) 3_566 2_565 ?
O2 Pu2 O2 150.2(5) 4_556 2_565 ?
O2 Pu2 O2 104.1(5) 3_566 4_556 ?
N7A Pu2 N7A 69.4(6) . 3_566 ?
N7A Pu2 N7A 69.4(6) 2_565 4_556 ?
N7A Pu2 N7A 125.4(6) 3_566 4_556 ?
N7A Pu2 N7A 140.6(6) 3_566 2_565 ?
N7A Pu2 N7A 140.6(6) . 4_556 ?
N7A Pu2 N7A 125.4(6) . 2_565 ?
O2A Pu2 N7A 70.2(4) . . ?
O2A Pu2 N7A 76.7(4) . 2_565 ?
O2A Pu2 N7A 76.7(4) 3_566 4_556 ?
O2A Pu2 N7A 137.3(4) 3_566 . ?
O2A Pu2 N7A 70.2(4) 2_565 2_565 ?
O2A Pu2 N7A 76.7(4) 2_565 . ?
O2A Pu2 N7A 70.2(4) 4_556 4_556 ?
O2A Pu2 N7A 80.5(4) 4_556 . ?
O2A Pu2 N7A 80.5(4) 3_566 2_565 ?
O2A Pu2 N7A 137.3(4) . 3_566 ?
O2A Pu2 N7A 137.3(4) 4_556 2_565 ?
O2A Pu2 N7A 70.2(4) 3_566 3_566 ?
O2A Pu2 N7A 137.3(4) 2_565 4_556 ?
O2A Pu2 N7A 80.5(4) 2_565 3_566 ?
O2A Pu2 N7A 76.7(4) 4_556 3_566 ?
O2A Pu2 N7A 80.5(4) . 4_556 ?
O2A Pu2 O2A 103.4(6) . 2_565 ?
O2A Pu2 O2A 152.1(7) . 3_566 ?
O2A Pu2 O2A 152.1(7) 2_565 4_556 ?
O2A Pu2 O2A 83.4(6) 3_566 2_565 ?
O2A Pu2 O2A 83.4(6) . 4_556 ?
O2A Pu2 O2A 103.4(6) 3_566 4_556 ?
C15 C10 C11 120.0 . . ?
O2 C10 C15 122.8(7) . . ?
O2 C10 C11 117.2(7) . . ?
C10 C15 C14 120.0 . . ?
C10 C15 C16 121.9(8) . . ?
C14 C15 C16 118.1(8) . . ?
C15 C14 H14 120.0 . . ?
C13 C14 C15 120.0 . . ?
C13 C14 H14 120.0 . . ?
C14 C13 H13 120.0 . . ?
C12 C13 C14 120.0 . . ?
C12 C13 H13 120.0 . . ?
C13 C12 H12 120.0 . . ?
C11 C12 C13 120.0 . . ?
C11 C12 H12 120.0 . . ?
C10 C11 H11 120.0 . . ?
C12 C11 C10 120.0 . . ?
C12 C11 H11 120.0 . . ?
H17A C17 H17B 107.8 . . ?
H17C C17 H17D 107.8 . . ?
N2 C17 H17A 109.0 . . ?
N2 C17 H17B 109.0 . . ?
N2 C17 C18 112.9(6) . . ?
C18 C17 H17A 109.0 . . ?
C18 C17 H17B 109.0 . . ?
C18 C17 H17C 109.0 . . ?
C18 C17 H17D 109.0 . . ?
N7A C17 H17C 109.0 2_565 . ?
N7A C17 H17D 109.0 2_565 . ?
N7A C17 C18 113.0(7) 2_565 . ?
C17 N2 Pu2 118.0(7) . . ?
C16 N2 Pu2 126.0(9) . . ?
C16 N2 C17 115.9(11) . . ?
C10 O2 Pu2 135.4(7) . . ?
C1 O1 Pu1 136.5(8) . . ?
C17 C18 C17 113.6(5) . 3_566 ?
C17 C18 H18A 108.9 . . ?
C17 C18 H18A 108.9 3_566 . ?
C17 C18 H18B 108.9 3_566 . ?
C17 C18 H18B 108.9 . . ?
H18A C18 H18B 107.7 . . ?
C15 C16 H16 115.8 . . ?
N2 C16 C15 128.4(12) . . ?
N2 C16 H16 115.8 . . ?
C2A C1A C6A 120.0 . . ?
O1A C1A C2A 119.2(10) . . ?
O1A C1A C6A 120.6(10) . . ?
C1A C2A H2A 120.0 . . ?
C1A C2A C3A 120.0 . . ?
C3A C2A H2A 120.0 . . ?
C2A C3A H3A 120.0 . . ?
C2A C3A C4A 120.0 . . ?
C4A C3A H3A 120.0 . . ?
C3A C4A H4A 120.0 . . ?
C5A C4A C3A 120.0 . . ?
C5A C4A H4A 120.0 . . ?
C4A C5A H5A 120.0 . . ?
C6A C5A C4A 120.0 . . ?
C6A C5A H5A 120.0 . . ?
C1A C6A C7A 124.2(10) . . ?
C5A C6A C1A 120.0 . . ?
C5A C6A C7A 115.6(10) . . ?
C8 N10A Pu1 118.7(8) 2 . ?
C7A N10A Pu1 127.9(11) . . ?
C7A N10A C8 113.4(13) . 2 ?
C6A C7A H7A 117.9 . . ?
N10A C7A C6A 124.2(15) . . ?
N10A C7A H7A 117.9 . . ?
C1A O1A Pu1 136.6(10) . . ?
C11A C10A C15A 120.0 . . ?
O2A C10A C11A 120.3(10) . . ?
O2A C10A C15A 119.6(10) . . ?
C10A C11A H11A 120.0 . . ?
C10A C11A C12A 120.0 . . ?
C12A C11A H11A 120.0 . . ?
C11A C12A H12A 120.0 . . ?
C13A C12A C11A 120.0 . . ?
C13A C12A H12A 120.0 . . ?
C12A C13A H13A 120.0 . . ?
C12A C13A C14A 120.0 . . ?
C14A C13A H13A 120.0 . . ?
C13A C14A H14A 120.0 . . ?
C15A C14A C13A 120.0 . . ?
C15A C14A H14A 120.0 . . ?
C10A C15A C16A 123.9(10) . . ?
C14A C15A C10A 120.0 . . ?
C14A C15A C16A 115.8(11) . . ?
C17 N7A Pu2 119.1(8) 2_565 . ?
C16A N7A Pu2 127.3(11) . . ?
C16A N7A C17 113.5(12) . 2_565 ?
C10A O2A Pu2 138.1(10) . . ?
C15A C16A H16A 117.7 . . ?
N7A C16A C15A 124.6(15) . . ?
N7A C16A H16A 117.7 . . ?

loop_
_geom_bond_atom_site_label_1
_geom_bond_atom_site_label_2
_geom_bond_distance
_geom_bond_site_symmetry_2
_geom_bond_publ_flag
Pu1 O1 2.197(9) 4 ?
Pu1 O1 2.197(9) 2 ?
Pu1 O1 2.197(9) 3 ?
Pu1 O1 2.197(9) . ?
Pu1 N10A 2.584(14) 3 ?
Pu1 N10A 2.584(14) . ?
Pu1 N10A 2.584(14) 4 ?
Pu1 N10A 2.584(14) 2 ?
Pu1 O1A 2.209(11) 2 ?
Pu1 O1A 2.209(11) . ?
Pu1 O1A 2.209(11) 4 ?
Pu1 O1A 2.209(11) 3 ?
C1 C6 1.3900 . ?
C1 C2 1.3900 . ?
C1 O1 1.347(10) . ?
C6 C5 1.3900 . ?
C6 C7 1.455(14) . ?
C5 H5 0.9500 . ?
C5 C4 1.3900 . ?
C4 H4 0.9500 . ?
C4 C3 1.3900 . ?
C3 H3 0.9500 . ?
C3 C2 1.3900 . ?
C2 H2 0.9500 . ?
C8 H8AA 0.9900 . ?
C8 H8AB 0.9900 . ?
C8 H8BC 0.9900 . ?
C8 H8BD 0.9900 . ?
C8 C9 1.523(5) . ?
C8 N1 1.462(12) . ?
C8 N10A 1.450(15) 2 ?
C9 C8 1.523(5) 4 ?
C9 H9A 0.9900 . ?
C9 H9B 0.9900 . ?
N1 C7 1.261(15) . ?
C7 H7 0.9500 . ?
Pu2 O2 2.206(8) 3_566 ?
Pu2 O2 2.206(8) . ?
Pu2 O2 2.206(8) 2_565 ?
Pu2 O2 2.206(8) 4_556 ?
Pu2 N7A 2.579(13) 2_565 ?
Pu2 N7A 2.579(13) 3_566 ?
Pu2 N7A 2.579(13) . ?
Pu2 N7A 2.579(13) 4_556 ?
Pu2 O2A 2.203(11) . ?
Pu2 O2A 2.203(11) 3_566 ?
Pu2 O2A 2.203(11) 2_565 ?
Pu2 O2A 2.203(11) 4_556 ?
C10 C15 1.3900 . ?
C10 C11 1.3900 . ?
C10 O2 1.342(10) . ?
C15 C14 1.3900 . ?
C15 C16 1.465(14) . ?
C14 H14 0.9500 . ?
C14 C13 1.3900 . ?
C13 H13 0.9500 . ?
C13 C12 1.3900 . ?
C12 H12 0.9500 . ?
C12 C11 1.3900 . ?
C11 H11 0.9500 . ?
C17 H17A 0.9900 . ?
C17 H17B 0.9900 . ?
C17 H17C 0.9900 . ?
C17 H17D 0.9900 . ?
C17 N2 1.456(12) . ?
C17 C18 1.523(5) . ?
C17 N7A 1.450(14) 2_565 ?
N2 C16 1.248(15) . ?
C18 C17 1.523(5) 3_566 ?
C18 H18A 0.9900 . ?
C18 H18B 0.9900 . ?
C16 H16 0.9500 . ?
C1A C2A 1.3900 . ?
C1A C6A 1.3900 . ?
C1A O1A 1.330(14) . ?
C2A H2A 0.9500 . ?
C2A C3A 1.3900 . ?
C3A H3A 0.9500 . ?
C3A C4A 1.3900 . ?
C4A H4A 0.9500 . ?
C4A C5A 1.3900 . ?
C5A H5A 0.9500 . ?
C5A C6A 1.3900 . ?
C6A C7A 1.485(18) . ?
N10A C8 1.450(15) 2 ?
N10A C7A 1.29(2) . ?
C7A H7A 0.9500 . ?
C10A C11A 1.3900 . ?
C10A C15A 1.3900 . ?
C10A O2A 1.334(15) . ?
C11A H11A 0.9500 . ?
C11A C12A 1.3900 . ?
C12A H12A 0.9500 . ?
C12A C13A 1.3900 . ?
C13A H13A 0.9500 . ?
C13A C14A 1.3900 . ?
C14A H14A 0.9500 . ?
C14A C15A 1.3900 . ?
C15A C16A 1.493(18) . ?
N7A C17 1.450(14) 2_565 ?
N7A C16A 1.297(19) . ?
C16A H16A 0.9500 . ?
